data_4326887
loop_
_publ_author_name
'Siu-Chung Chan'
'Ho-Yuen Cheung'
'Chun-Yuen Wong'

_publ_section_title
;
 Ruthenium Complexes Containing 2-(2-Nitrosoaryl)pyridine: Structural,
 Spectroscopic, and Theoretical Studies
;
_journal_name_full 'Inorganic Chemistry'
_journal_page_first 11636
_journal_page_last 11643
_journal_paper_doi 10.1021/ic201570d
_journal_volume 50
_journal_year 2011
_chemical_formula_sum 'C21 H28 Cl2 N2 O9 Ru S4'
_chemical_formula_weight 752.66
_chemical_name_systematic
; 
 ? 
;
_space_group_IT_number 14
_symmetry_cell_setting monoclinic
_symmetry_space_group_name_Hall '-P 2ybc'
_symmetry_space_group_name_H-M 'P 1 21/c 1'
_atom_sites_solution_hydrogens geom
_atom_sites_solution_primary direct
_atom_sites_solution_secondary difmap
_audit_creation_method SHELXL-97
_cell_angle_alpha 90.00
_cell_angle_beta 89.1330(10)
_cell_angle_gamma 90.00
_cell_formula_units_Z 8
_cell_length_a 11.50820(10)
_cell_length_b 31.8516(3)
_cell_length_c 14.9953(2)
_cell_measurement_reflns_used 29787
_cell_measurement_temperature 133(2)
_cell_measurement_theta_max 71.6380
_cell_measurement_theta_min 3.2551
_cell_volume 5495.97(10)
_computing_structure_refinement 'SHELXL-97 (Sheldrick, 1997)'
_computing_structure_solution 'SHELXS-97 (Sheldrick, 1990)'
_diffrn_ambient_temperature 133(2)
_diffrn_measured_fraction_theta_full 0.988
_diffrn_measured_fraction_theta_max 0.988
_diffrn_measurement_device_type 'Xcalibur, Sapphire3, Gemini ultra'
_diffrn_measurement_method '\w scans'
_diffrn_radiation_monochromator graphite
_diffrn_radiation_source 'fine-focus sealed tube'
_diffrn_radiation_type CuK\a
_diffrn_radiation_wavelength 1.54178
_diffrn_reflns_av_R_equivalents 0.0338
_diffrn_reflns_av_sigmaI/netI 0.0232
_diffrn_reflns_limit_h_max 13
_diffrn_reflns_limit_h_min -13
_diffrn_reflns_limit_k_max 38
_diffrn_reflns_limit_k_min -38
_diffrn_reflns_limit_l_max 17
_diffrn_reflns_limit_l_min -13
_diffrn_reflns_number 40506
_diffrn_reflns_theta_full 67.50
_diffrn_reflns_theta_max 67.50
_diffrn_reflns_theta_min 3.26
_exptl_absorpt_coefficient_mu 9.731
_exptl_absorpt_correction_T_max 1.00000
_exptl_absorpt_correction_T_min 0.22986
_exptl_absorpt_correction_type multi-scan
_exptl_absorpt_process_details 'CrysAlisPro, Oxford Diffraction Ltd.,Version 1.171.34.44'
_exptl_crystal_colour red
_exptl_crystal_density_diffrn 1.819
_exptl_crystal_description block
_exptl_crystal_F_000 3056
_exptl_crystal_size_max 0.35
_exptl_crystal_size_mid 0.21
_exptl_crystal_size_min 0.04
_refine_diff_density_max 1.375
_refine_diff_density_min -0.615
_refine_diff_density_rms 0.103
_refine_ls_extinction_method none
_refine_ls_goodness_of_fit_ref 1.156
_refine_ls_hydrogen_treatment constr
_refine_ls_matrix_type full
_refine_ls_number_parameters 852
_refine_ls_number_reflns 9793
_refine_ls_number_restraints 37
_refine_ls_restrained_S_all 1.155
_refine_ls_R_factor_all 0.0490
_refine_ls_R_factor_gt 0.0476
_refine_ls_shift/su_max 0.001
_refine_ls_shift/su_mean 0.000
_refine_ls_structure_factor_coef Fsqd
_refine_ls_weighting_details 'calc w=1/[\s^2^(Fo^2^)+(0.0343P)^2^+27.8670P] where P=(Fo^2^+2Fc^2^)/3'
_refine_ls_weighting_scheme calc
_refine_ls_wR_factor_gt 0.1146
_refine_ls_wR_factor_ref 0.1153
_reflns_number_gt 9469
_reflns_number_total 9793
_reflns_threshold_expression >2sigma(I)
_cod_data_source_file ic201570d_si_002_2.cif
_cod_data_source_block Complex_2a
_cod_database_code 4326887

loop_
_symmetry_equiv_pos_as_xyz
'x, y, z'
'-x, y+1/2, -z+1/2'
'-x, -y, -z'
'x, -y-1/2, z-1/2'

loop_
_atom_site_label
_atom_site_type_symbol
_atom_site_fract_x
_atom_site_fract_y
_atom_site_fract_z
_atom_site_U_iso_or_equiv
_atom_site_adp_type
_atom_site_occupancy
_atom_site_symmetry_multiplicity
_atom_site_calc_flag
_atom_site_refinement_flags
C36B C 0.4754(19) 0.4273(6) 0.5522(17) 0.038(5) Uani 0.327(11) 1 d P
C42B C 0.798(3) 0.3941(10) 0.309(3) 0.090(17) Uani 0.327(11) 1 d PD
H42C H 0.7219 0.3990 0.2843 0.108 Uiso 0.327(11) 1 calc PR
H42D H 0.8558 0.4116 0.2787 0.108 Uiso 0.327(11) 1 calc PR
C34A C 0.8506(11) 0.3647(6) 0.2872(9) 0.069(4) Uani 0.673(11) 1 d P
C34B C 0.751(2) 0.4671(9) 0.5312(17) 0.061(6) Uani 0.327(11) 1 d PU
H34C H 0.8293 0.4762 0.5447 0.074 Uiso 0.327(11) 1 calc PR
H34D H 0.7025 0.4919 0.5319 0.074 Uiso 0.327(11) 1 calc PR
C1 C 0.1560(4) 0.49196(16) 0.0041(4) 0.0333(12) Uani 1 1 d .
C2 C 0.1670(5) 0.52133(19) -0.0653(5) 0.0466(15) Uani 1 1 d .
H2 H 0.1541 0.5135 -0.1241 0.056 Uiso 1 1 calc R
C3 C 0.1972(5) 0.5622(2) -0.0448(6) 0.0546(19) Uani 1 1 d .
H3 H 0.2048 0.5820 -0.0900 0.066 Uiso 1 1 calc R
C4 C 0.2160(5) 0.57343(18) 0.0423(6) 0.0535(19) Uani 1 1 d .
H4 H 0.2369 0.6009 0.0555 0.064 Uiso 1 1 calc R
C5 C 0.2043(5) 0.54471(17) 0.1100(5) 0.0432(14) Uani 1 1 d .
H5 H 0.2175 0.5532 0.1683 0.052 Uiso 1 1 calc R
C6 C 0.1731(4) 0.50301(15) 0.0936(4) 0.0322(11) Uani 1 1 d .
C7 C 0.1500(4) 0.47437(15) 0.1705(4) 0.0294(11) Uani 1 1 d .
C8 C 0.1055(5) 0.49180(18) 0.2493(4) 0.0398(13) Uani 1 1 d .
H8 H 0.0880 0.5203 0.2516 0.048 Uiso 1 1 calc R
C9 C 0.0874(5) 0.4674(2) 0.3227(4) 0.0455(15) Uani 1 1 d .
H9 H 0.0573 0.4790 0.3750 0.055 Uiso 1 1 calc R
C10 C 0.1143(5) 0.4252(2) 0.3187(4) 0.0399(13) Uani 1 1 d .
H10 H 0.1059 0.4081 0.3686 0.048 Uiso 1 1 calc R
C11 C 0.1543(4) 0.40909(16) 0.2378(3) 0.0300(11) Uani 1 1 d .
H11 H 0.1716 0.3806 0.2346 0.036 Uiso 1 1 calc R
C12 C 0.2666(5) 0.29838(17) 0.0648(4) 0.0435(14) Uani 1 1 d .
H12A H 0.2663 0.3004 0.0003 0.052 Uiso 1 1 calc R
H12B H 0.3219 0.2768 0.0807 0.052 Uiso 1 1 calc R
C13 C 0.1478(6) 0.28560(18) 0.0974(5) 0.0486(15) Uani 1 1 d .
H13A H 0.1577 0.2699 0.1522 0.058 Uiso 1 1 calc R
H13B H 0.1167 0.2662 0.0539 0.058 Uiso 1 1 calc R
C14 C 0.0554(5) 0.31869(18) 0.1154(4) 0.0407(13) Uani 1 1 d .
H14A H 0.0700 0.3303 0.1739 0.049 Uiso 1 1 calc R
H14B H -0.0188 0.3043 0.1193 0.049 Uiso 1 1 calc R
C15 C 0.0307(6) 0.3370(2) -0.0696(4) 0.0493(16) Uani 1 1 d .
H15A H 0.0551 0.3080 -0.0632 0.059 Uiso 1 1 calc R
H15B H -0.0494 0.3368 -0.0887 0.059 Uiso 1 1 calc R
C16 C 0.1041(5) 0.3573(2) -0.1405(4) 0.0443(14) Uani 1 1 d .
H16A H 0.0671 0.3829 -0.1606 0.053 Uiso 1 1 calc R
H16B H 0.1126 0.3385 -0.1911 0.053 Uiso 1 1 calc R
C17 C 0.3099(5) 0.4052(2) -0.1762(4) 0.0440(14) Uani 1 1 d .
H17A H 0.3134 0.3919 -0.2344 0.053 Uiso 1 1 calc R
H17B H 0.2618 0.4301 -0.1805 0.053 Uiso 1 1 calc R
C18 C 0.4315(6) 0.4173(2) -0.1475(4) 0.0452(15) Uani 1 1 d .
H18A H 0.4750 0.4268 -0.1996 0.054 Uiso 1 1 calc R
H18B H 0.4700 0.3924 -0.1251 0.054 Uiso 1 1 calc R
C19 C 0.4362(5) 0.45136(18) -0.0763(4) 0.0378(13) Uani 1 1 d .
H19A H 0.3887 0.4746 -0.0963 0.045 Uiso 1 1 calc R
H19B H 0.5157 0.4615 -0.0744 0.045 Uiso 1 1 calc R
C20 C 0.4969(5) 0.39830(18) 0.0692(4) 0.0372(12) Uani 1 1 d .
H20A H 0.5672 0.4021 0.0336 0.045 Uiso 1 1 calc R
H20B H 0.5170 0.4026 0.1311 0.045 Uiso 1 1 calc R
C21 C 0.4558(4) 0.35332(18) 0.0583(4) 0.0355(12) Uani 1 1 d .
H21A H 0.5101 0.3342 0.0859 0.043 Uiso 1 1 calc R
H21B H 0.4511 0.3463 -0.0045 0.043 Uiso 1 1 calc R
C22 C 0.5219(6) 0.30364(16) 0.6306(4) 0.0406(13) Uani 1 1 d .
C23 C 0.4053(6) 0.29742(18) 0.6554(5) 0.0510(16) Uani 1 1 d .
H23 H 0.3486 0.2962 0.6119 0.061 Uiso 1 1 calc R
C24 C 0.3750(8) 0.2932(2) 0.7427(6) 0.070(2) Uani 1 1 d .
H24 H 0.2976 0.2892 0.7593 0.084 Uiso 1 1 calc R
C25 C 0.4587(8) 0.2949(3) 0.8059(5) 0.072(2) Uani 1 1 d .
H25 H 0.4379 0.2913 0.8655 0.086 Uiso 1 1 calc R
C26 C 0.5743(8) 0.3020(3) 0.7829(5) 0.069(2) Uani 1 1 d .
H26 H 0.6290 0.3042 0.8277 0.083 Uiso 1 1 calc R
C27 C 0.6107(6) 0.30604(18) 0.6924(4) 0.0452(15) Uani 1 1 d .
C28 C 0.7375(6) 0.30769(17) 0.6698(4) 0.0440(15) Uani 1 1 d .
C29 C 0.8167(7) 0.2907(2) 0.7288(5) 0.0588(19) Uani 1 1 d .
H29 H 0.7896 0.2794 0.7824 0.071 Uiso 1 1 calc R
C30 C 0.9320(7) 0.2901(2) 0.7104(5) 0.060(2) Uani 1 1 d .
H30 H 0.9838 0.2789 0.7511 0.072 Uiso 1 1 calc R
C31 C 0.9716(6) 0.30626(19) 0.6308(5) 0.0556(19) Uani 1 1 d .
H31 H 1.0504 0.3062 0.6163 0.067 Uiso 1 1 calc R
C32 C 0.8907(6) 0.32267(17) 0.5724(4) 0.0442(15) Uani 1 1 d .
H32 H 0.9170 0.3335 0.5181 0.053 Uiso 1 1 calc R
C33A C 0.7985(19) 0.4021(9) 0.3318(10) 0.126(12) Uani 0.673(11) 1 d P
H33A H 0.7174 0.4042 0.3157 0.151 Uiso 0.673(11) 1 calc PR
H33B H 0.8378 0.4271 0.3102 0.151 Uiso 0.673(11) 1 calc PR
H34A H 0.8205 0.3685 0.2301 0.151 Uiso 0.673(11) 1 d PR
H34B H 0.9308 0.3740 0.2878 0.151 Uiso 0.673(11) 1 d PR
C35A C 0.8331(9) 0.3212(5) 0.3228(7) 0.053(3) Uani 0.673(11) 1 d P
H35A H 0.8946 0.3164 0.3651 0.063 Uiso 0.673(11) 1 calc PR
H35B H 0.8471 0.3022 0.2733 0.063 Uiso 0.673(11) 1 calc PR
C36A C 0.5997(11) 0.3192(4) 0.2871(6) 0.037(2) Uani 0.673(11) 1 d P
H36A H 0.6383 0.3390 0.2472 0.045 Uiso 0.673(11) 1 calc PR
H36B H 0.5805 0.2944 0.2528 0.045 Uiso 0.673(11) 1 calc PR
C37A C 0.4930(19) 0.3381(7) 0.3215(13) 0.049(6) Uani 0.673(11) 1 d P
H37A H 0.4465 0.3171 0.3523 0.059 Uiso 0.673(11) 1 calc PR
H37B H 0.4481 0.3493 0.2728 0.059 Uiso 0.673(11) 1 calc PR
C38A C 0.3922(11) 0.3911(4) 0.4525(9) 0.039(3) Uani 0.673(11) 1 d P
H38A H 0.3360 0.3990 0.4079 0.046 Uiso 0.673(11) 1 calc PR
H38B H 0.3644 0.3660 0.4826 0.046 Uiso 0.673(11) 1 calc PR
C39A C 0.4069(10) 0.4271(3) 0.5204(7) 0.040(2) Uani 0.673(11) 1 d P
H39A H 0.4541 0.4488 0.4928 0.048 Uiso 0.673(11) 1 calc PR
H39B H 0.3310 0.4390 0.5332 0.048 Uiso 0.673(11) 1 calc PR
C40A C 0.4619(7) 0.4148(3) 0.6079(7) 0.033(2) Uani 0.673(11) 1 d P
H40A H 0.4174 0.3916 0.6327 0.040 Uiso 0.673(11) 1 calc PR
H40B H 0.4525 0.4383 0.6486 0.040 Uiso 0.673(11) 1 calc PR
C41A C 0.6915(13) 0.4475(4) 0.5737(10) 0.063(4) Uani 0.673(11) 1 d PU
H41A H 0.6414 0.4717 0.5826 0.076 Uiso 0.673(11) 1 calc PR
H41B H 0.7569 0.4507 0.6132 0.076 Uiso 0.673(11) 1 calc PR
C42A C 0.7340(11) 0.4483(3) 0.4849(9) 0.050(3) Uani 0.673(11) 1 d P
H42A H 0.7873 0.4717 0.4779 0.060 Uiso 0.673(11) 1 calc PR
H42B H 0.6696 0.4529 0.4451 0.060 Uiso 0.673(11) 1 calc PR
Cl1 Cl 0.73680(10) 0.30040(3) 0.03776(8) 0.0287(2) Uani 1 1 d .
Cl2 Cl 0.47457(11) 0.47477(3) 0.26593(8) 0.0303(3) Uani 1 1 d .
Cl3 Cl 0.16154(12) 0.21067(4) 0.87787(9) 0.0405(3) Uani 1 1 d .
Cl4 Cl 0.09439(16) 0.42746(6) 0.62572(13) 0.0622(4) Uani 1 1 d .
N1 N 0.1294(3) 0.44966(13) -0.0195(3) 0.0282(9) Uani 1 1 d .
N2 N 0.1693(3) 0.43264(12) 0.1634(3) 0.0234(8) Uani 1 1 d .
N3 N 0.5481(4) 0.30827(13) 0.5367(3) 0.0348(10) Uani 1 1 d .
N4 N 0.7766(4) 0.32361(13) 0.5908(3) 0.0354(10) Uani 1 1 d .
O1 O 0.0604(3) 0.44615(13) -0.0821(3) 0.0382(9) Uani 1 1 d .
O2 O 0.4879(4) 0.28555(12) 0.4893(3) 0.0472(10) Uani 1 1 d .
O4 O 0.8341(4) 0.27486(16) 0.0166(5) 0.0785(18) Uani 1 1 d .
O6 O 0.6430(4) 0.27574(14) 0.0682(5) 0.0752(17) Uani 1 1 d .
O7 O 0.5816(3) 0.46896(13) 0.2164(3) 0.0435(9) Uani 1 1 d .
O8 O 0.4118(4) 0.50992(12) 0.2304(3) 0.0433(10) Uani 1 1 d .
O9 O 0.4047(3) 0.43742(11) 0.2596(3) 0.0374(9) Uani 1 1 d .
O10 O 0.5006(4) 0.48302(12) 0.3579(3) 0.0509(11) Uani 1 1 d .
O11 O 0.1986(13) 0.1869(3) 0.8104(6) 0.203(7) Uani 1 1 d .
O12 O 0.2382(7) 0.2122(3) 0.9464(5) 0.141(4) Uani 1 1 d .
O15 O 0.1703(6) 0.3909(2) 0.6283(5) 0.102(2) Uani 1 1 d .
O16 O 0.1488(6) 0.4591(2) 0.6783(5) 0.099(2) Uani 1 1 d .
O17 O -0.0135(5) 0.41625(17) 0.6670(4) 0.0785(17) Uani 1 1 d .
O18 O 0.0749(8) 0.4442(4) 0.5444(4) 0.155(4) Uani 1 1 d .
O3A O 0.7032(7) 0.3232(2) -0.0393(4) 0.073(3) Uani 0.879(16) 1 d P
O5A O 0.7630(7) 0.3320(2) 0.1030(5) 0.064(3) Uani 0.90(3) 1 d P
O13A O 0.0901(14) 0.1770(5) 0.8969(16) 0.153(10) Uani 0.57(2) 1 d P
O14A O 0.115(2) 0.2470(6) 0.8531(11) 0.118(11) Uani 0.63(5) 1 d P
O3B O 0.795(4) 0.3053(16) -0.045(3) 0.069(17) Uani 0.121(16) 1 d PU
O5B O 0.725(5) 0.3414(14) 0.057(5) 0.046(18) Uani 0.10(3) 1 d PU
O13B O 0.0489(14) 0.2200(9) 0.9163(16) 0.151(14) Uani 0.43(2) 1 d P
O14B O 0.195(6) 0.2483(14) 0.851(4) 0.21(2) Uani 0.37(5) 1 d P
Ru1 Ru 0.20990(3) 0.403462(10) 0.03816(2) 0.02045(10) Uani 1 1 d .
Ru2 Ru 0.65977(3) 0.350210(11) 0.49692(2) 0.02790(11) Uani 1 1 d .
S1 S 0.31379(10) 0.34857(4) 0.11119(8) 0.0271(2) Uani 1 1 d .
S2 S 0.03804(10) 0.36270(4) 0.03894(9) 0.0294(3) Uani 1 1 d .
S3 S 0.24734(11) 0.36944(4) -0.09557(8) 0.0324(3) Uani 1 1 d .
S4 S 0.39116(10) 0.43904(4) 0.03712(8) 0.0265(2) Uani 1 1 d .
S5A S 0.8087(8) 0.4000(3) 0.4531(9) 0.0320(15) Uani 0.673(11) 1 d P
S5B S 0.801(2) 0.3989(7) 0.4357(18) 0.041(5) Uani 0.327(11) 1 d PD
S6A S 0.7002(5) 0.30448(15) 0.3761(3) 0.0348(9) Uani 0.673(11) 1 d P
S7 S 0.53099(11) 0.38121(4) 0.40024(8) 0.0300(3) Uani 1 1 d .
S8 S 0.61000(13) 0.40014(4) 0.60764(9) 0.0368(3) Uani 1 1 d .
C40B C 0.6148(18) 0.2909(8) 0.3117(14) 0.051(6) Uani 0.327(11) 1 d P
H40C H 0.6445 0.2748 0.2614 0.061 Uiso 0.327(11) 1 calc PR
H40D H 0.5701 0.2718 0.3491 0.061 Uiso 0.327(11) 1 calc PR
H36C H 0.4321 0.4413 0.5912 0.061 Uiso 0.327(11) 1 d PR
H36D H 0.5187 0.4554 0.5150 0.061 Uiso 0.327(11) 1 d PR
C39B C 0.534(2) 0.3226(7) 0.2768(16) 0.041(5) Uani 0.327(11) 1 d P
H39C H 0.5803 0.3431 0.2440 0.049 Uiso 0.327(11) 1 calc PR
H39D H 0.4851 0.3086 0.2339 0.049 Uiso 0.327(11) 1 calc PR
C38B C 0.460(4) 0.3452(11) 0.337(3) 0.033(8) Uani 0.327(11) 1 d P
H38C H 0.4202 0.3254 0.3757 0.040 Uiso 0.327(11) 1 calc PR
H38D H 0.4010 0.3596 0.3023 0.040 Uiso 0.327(11) 1 calc PR
C37B C 0.4195(19) 0.4002(7) 0.4813(17) 0.027(5) Uani 0.327(11) 1 d P
H37C H 0.3614 0.4164 0.4503 0.033 Uiso 0.327(11) 1 calc PR
H37D H 0.3812 0.3764 0.5093 0.033 Uiso 0.327(11) 1 calc PR
S6B S 0.7427(9) 0.3092(4) 0.3775(9) 0.044(2) Uani 0.327(11) 1 d P
C41B C 0.835(2) 0.3429(8) 0.3096(16) 0.035(5) Uani 0.327(11) 1 d PU
H41C H 0.9143 0.3406 0.3308 0.042 Uiso 0.327(11) 1 calc PR
H41D H 0.8349 0.3326 0.2488 0.042 Uiso 0.327(11) 1 calc PR
C35B C 0.7123(16) 0.4407(6) 0.6035(13) 0.026(4) Uani 0.327(11) 1 d PU
H35C H 0.6865 0.4602 0.6493 0.032 Uiso 0.327(11) 1 calc PR
H35D H 0.7829 0.4281 0.6258 0.032 Uiso 0.327(11) 1 calc PR
C33B C 0.754(3) 0.4503(8) 0.435(2) 0.060(7) Uani 0.327(11) 1 d P
H33C H 0.8057 0.4673 0.3982 0.072 Uiso 0.327(11) 1 calc PR
H33D H 0.6766 0.4518 0.4098 0.072 Uiso 0.327(11) 1 calc PR

loop_
_atom_site_aniso_label
_atom_site_aniso_U_11
_atom_site_aniso_U_22
_atom_site_aniso_U_33
_atom_site_aniso_U_23
_atom_site_aniso_U_13
_atom_site_aniso_U_12
C36B 0.034(11) 0.022(9) 0.058(15) -0.008(9) -0.002(11) 0.015(8)
C42B 0.024(15) 0.050(16) 0.20(5) 0.04(2) -0.01(2) -0.018(12)
C34A 0.056(8) 0.092(12) 0.058(7) -0.023(7) 0.022(6) -0.034(8)
C34B 0.062(7) 0.062(7) 0.061(7) -0.002(4) 0.000(4) -0.006(4)
C1 0.022(2) 0.025(3) 0.053(3) 0.009(2) 0.003(2) 0.0029(19)
C2 0.034(3) 0.036(3) 0.070(4) 0.022(3) 0.004(3) 0.005(2)
C3 0.033(3) 0.035(3) 0.096(6) 0.029(4) 0.006(3) 0.005(2)
C4 0.032(3) 0.021(3) 0.108(6) 0.009(3) 0.005(3) 0.003(2)
C5 0.025(3) 0.025(3) 0.080(4) -0.004(3) 0.004(3) 0.004(2)
C6 0.019(2) 0.023(2) 0.055(3) 0.002(2) 0.006(2) 0.0056(19)
C7 0.022(2) 0.024(2) 0.042(3) -0.004(2) -0.002(2) 0.0001(19)
C8 0.033(3) 0.033(3) 0.052(4) -0.016(3) 0.009(3) 0.002(2)
C9 0.038(3) 0.053(4) 0.045(3) -0.023(3) 0.009(3) -0.001(3)
C10 0.035(3) 0.052(4) 0.033(3) -0.006(2) 0.005(2) -0.005(3)
C11 0.026(3) 0.031(3) 0.033(3) -0.003(2) 0.001(2) -0.002(2)
C12 0.052(4) 0.023(3) 0.056(4) -0.007(2) 0.004(3) 0.003(2)
C13 0.060(4) 0.030(3) 0.057(4) -0.003(3) -0.004(3) -0.002(3)
C14 0.040(3) 0.035(3) 0.047(3) 0.007(2) -0.003(3) -0.012(2)
C15 0.045(4) 0.068(4) 0.036(3) -0.010(3) -0.008(3) -0.023(3)
C16 0.045(3) 0.057(4) 0.031(3) -0.002(3) -0.014(3) -0.011(3)
C17 0.045(3) 0.055(4) 0.031(3) 0.000(3) 0.006(3) -0.013(3)
C18 0.050(4) 0.053(4) 0.032(3) -0.004(3) 0.011(3) -0.018(3)
C19 0.036(3) 0.044(3) 0.033(3) 0.003(2) 0.009(2) -0.014(2)
C20 0.023(3) 0.044(3) 0.045(3) -0.011(2) -0.002(2) 0.004(2)
C21 0.024(3) 0.044(3) 0.038(3) -0.010(2) 0.003(2) 0.011(2)
C22 0.061(4) 0.018(2) 0.043(3) -0.006(2) -0.003(3) 0.007(2)
C23 0.053(4) 0.029(3) 0.071(5) -0.007(3) 0.009(3) 0.004(3)
C24 0.076(6) 0.058(5) 0.076(6) -0.013(4) 0.028(5) 0.003(4)
C25 0.093(6) 0.069(5) 0.052(4) -0.017(4) 0.034(5) 0.011(4)
C26 0.098(6) 0.068(5) 0.041(4) -0.017(3) -0.002(4) 0.014(4)
C27 0.070(4) 0.031(3) 0.035(3) -0.009(2) 0.003(3) 0.011(3)
C28 0.075(4) 0.029(3) 0.028(3) -0.008(2) -0.020(3) 0.014(3)
C29 0.082(5) 0.047(4) 0.048(4) -0.003(3) -0.034(4) 0.003(3)
C30 0.077(5) 0.038(3) 0.065(5) 0.001(3) -0.044(4) 0.004(3)
C31 0.048(4) 0.032(3) 0.087(5) -0.013(3) -0.029(4) 0.008(3)
C32 0.052(4) 0.027(3) 0.054(4) -0.008(2) -0.021(3) 0.008(2)
C33A 0.031(8) 0.32(4) 0.026(6) 0.044(11) 0.002(5) -0.011(14)
C35A 0.038(6) 0.074(9) 0.045(6) -0.019(6) 0.014(4) 0.001(6)
C36A 0.034(6) 0.053(7) 0.025(4) -0.010(4) -0.001(4) -0.015(6)
C37A 0.076(16) 0.038(9) 0.033(9) -0.012(7) -0.032(9) 0.012(8)
C38A 0.029(6) 0.046(7) 0.042(7) 0.014(5) -0.015(5) -0.013(5)
C39A 0.036(6) 0.031(5) 0.053(6) 0.018(5) 0.014(5) 0.013(4)
C40A 0.040(5) 0.022(4) 0.038(5) 0.004(4) 0.013(4) 0.000(3)
C41A 0.070(5) 0.055(5) 0.064(5) -0.008(4) 0.006(4) -0.004(3)
C42A 0.052(6) 0.028(5) 0.069(9) -0.005(6) 0.014(7) -0.003(4)
Cl1 0.0257(6) 0.0229(5) 0.0375(6) 0.0016(4) -0.0028(5) -0.0012(4)
Cl2 0.0384(7) 0.0219(5) 0.0306(6) 0.0010(4) -0.0050(5) 0.0042(5)
Cl3 0.0366(7) 0.0428(7) 0.0422(7) -0.0084(6) -0.0019(6) -0.0032(6)
Cl4 0.0580(10) 0.0651(11) 0.0631(11) -0.0025(8) 0.0087(8) 0.0047(8)
N1 0.021(2) 0.032(2) 0.031(2) 0.0055(17) 0.0023(17) 0.0000(17)
N2 0.0178(19) 0.025(2) 0.027(2) -0.0046(16) 0.0021(15) 0.0001(15)
N3 0.046(3) 0.023(2) 0.035(2) -0.0044(18) -0.011(2) 0.0106(19)
N4 0.043(3) 0.025(2) 0.039(3) -0.0081(18) -0.018(2) 0.0124(19)
O1 0.0266(19) 0.050(2) 0.038(2) 0.0061(17) -0.0084(16) 0.0058(16)
O2 0.061(3) 0.030(2) 0.051(2) -0.0011(18) -0.021(2) -0.0030(19)
O4 0.038(3) 0.046(3) 0.151(6) -0.008(3) 0.012(3) 0.007(2)
O6 0.040(3) 0.030(2) 0.155(6) 0.009(3) 0.023(3) -0.0056(19)
O7 0.030(2) 0.043(2) 0.058(3) -0.0052(19) 0.0013(18) 0.0025(17)
O8 0.045(2) 0.037(2) 0.048(2) 0.0154(18) 0.0018(18) 0.0153(18)
O9 0.042(2) 0.0315(19) 0.039(2) 0.0062(16) -0.0085(17) -0.0061(16)
O10 0.090(3) 0.027(2) 0.036(2) -0.0047(16) -0.015(2) 0.006(2)
O11 0.334(16) 0.175(9) 0.103(6) -0.101(7) -0.090(8) 0.157(11)
O12 0.126(6) 0.178(8) 0.120(6) -0.092(6) -0.089(5) 0.090(6)
O15 0.084(5) 0.089(5) 0.133(6) -0.033(4) 0.019(4) 0.011(4)
O16 0.092(5) 0.074(4) 0.133(6) -0.005(4) -0.043(4) 0.001(4)
O17 0.081(4) 0.054(3) 0.099(4) -0.011(3) 0.036(3) 0.009(3)
O18 0.153(8) 0.261(12) 0.052(4) 0.025(6) -0.025(4) -0.070(8)
O3A 0.107(6) 0.068(4) 0.045(3) 0.018(3) -0.021(3) 0.009(4)
O5A 0.069(4) 0.077(4) 0.045(4) -0.023(3) 0.006(3) -0.026(4)
O13A 0.100(11) 0.092(12) 0.26(3) -0.011(13) 0.019(13) -0.052(9)
O14A 0.17(2) 0.087(11) 0.100(11) -0.006(8) -0.042(11) 0.085(12)
O3B 0.070(19) 0.070(18) 0.068(18) -0.005(8) 0.004(8) -0.001(8)
O5B 0.045(19) 0.041(18) 0.05(2) 0.000(8) -0.008(8) -0.005(8)
O13B 0.069(11) 0.21(3) 0.17(2) -0.123(19) 0.075(12) -0.065(13)
O14B 0.20(5) 0.11(2) 0.32(5) 0.05(3) 0.10(4) -0.07(3)
Ru1 0.01831(17) 0.01956(17) 0.02350(18) -0.00074(13) -0.00139(13) 0.00097(12)
Ru2 0.0362(2) 0.02262(19) 0.0251(2) -0.00590(14) -0.00825(15) 0.01006(15)
S1 0.0271(6) 0.0236(6) 0.0305(6) 0.0009(4) -0.0001(5) 0.0060(4)
S2 0.0218(6) 0.0283(6) 0.0383(7) -0.0001(5) -0.0039(5) -0.0037(4)
S3 0.0328(7) 0.0363(7) 0.0280(6) -0.0064(5) -0.0003(5) -0.0038(5)
S4 0.0208(6) 0.0280(6) 0.0306(6) -0.0039(5) 0.0011(4) -0.0029(4)
S5A 0.028(2) 0.038(2) 0.030(3) -0.0023(17) -0.004(3) 0.0085(18)
S5B 0.046(5) 0.034(4) 0.045(11) 0.004(5) -0.022(4) -0.007(3)
S6A 0.044(3) 0.0316(13) 0.0289(14) -0.0092(9) 0.0022(19) 0.0054(18)
S7 0.0331(7) 0.0246(6) 0.0326(6) 0.0009(5) -0.0091(5) 0.0034(5)
S8 0.0506(8) 0.0268(6) 0.0331(7) -0.0115(5) 0.0000(6) 0.0044(6)
C40B 0.048(12) 0.059(15) 0.045(11) -0.017(11) -0.011(9) 0.026(11)
C39B 0.027(12) 0.048(12) 0.048(13) -0.010(10) -0.007(11) -0.006(10)
C38B 0.045(18) 0.011(11) 0.043(16) -0.001(11) -0.008(12) -0.002(12)
C37B 0.018(11) 0.023(11) 0.041(14) 0.000(10) 0.001(9) 0.003(8)
S6B 0.034(5) 0.044(4) 0.054(4) -0.026(3) -0.007(4) 0.016(4)
C41B 0.035(6) 0.035(6) 0.035(6) -0.002(4) 0.001(4) 0.002(4)
C35B 0.028(5) 0.022(5) 0.029(5) -0.008(4) -0.005(4) 0.001(3)
C33B 0.064(17) 0.043(13) 0.072(19) 0.009(14) -0.004(15) 0.008(11)

loop_
_atom_type_symbol
_atom_type_description
_atom_type_scat_dispersion_real
_atom_type_scat_dispersion_imag
_atom_type_scat_source
C C 0.0181 0.0091 'International Tables Vol C Tables 4.2.6.8 and 6.1.1.4'
H H 0.0000 0.0000 'International Tables Vol C Tables 4.2.6.8 and 6.1.1.4'
Cl Cl 0.3639 0.7018 'International Tables Vol C Tables 4.2.6.8 and 6.1.1.4'
N N 0.0311 0.0180 'International Tables Vol C Tables 4.2.6.8 and 6.1.1.4'
O O 0.0492 0.0322 'International Tables Vol C Tables 4.2.6.8 and 6.1.1.4'
Ru Ru 0.0552 3.2960 'International Tables Vol C Tables 4.2.6.8 and 6.1.1.4'
S S 0.3331 0.5567 'International Tables Vol C Tables 4.2.6.8 and 6.1.1.4'

loop_
_geom_angle_atom_site_label_1
_geom_angle_atom_site_label_2
_geom_angle_atom_site_label_3
_geom_angle
C37B C36B S8 113.0(12)
C41B C42B S5B 93.4(18)
C33A C34A C35A 122.0(12)
C35B C34B C33B 120(2)
C2 C1 C6 122.0(5)
C2 C1 N1 117.6(5)
C6 C1 N1 120.4(5)
C3 C2 C1 118.8(7)
C4 C3 C2 120.1(6)
C5 C4 C3 120.9(6)
C4 C5 C6 121.7(7)
C5 C6 C1 116.5(5)
C5 C6 C7 119.3(5)
C1 C6 C7 124.1(5)
N2 C7 C8 121.1(5)
N2 C7 C6 120.8(5)
C8 C7 C6 118.0(5)
C9 C8 C7 120.4(5)
C8 C9 C10 119.3(5)
C9 C10 C11 117.9(6)
N2 C11 C10 123.5(5)
C13 C12 S1 112.8(4)
C12 C13 C14 120.1(5)
C13 C14 S2 120.3(4)
C16 C15 S2 114.0(4)
C15 C16 S3 109.4(4)
C18 C17 S3 109.3(4)
C17 C18 C19 114.9(5)
C18 C19 S4 119.3(4)
C21 C20 S4 115.3(4)
C20 C21 S1 108.2(4)
C27 C22 C23 122.7(6)
C27 C22 N3 120.0(6)
C23 C22 N3 117.3(6)
C24 C23 C22 120.1(7)
C23 C24 C25 119.5(8)
C24 C25 C26 121.3(7)
C25 C26 C27 121.3(8)
C22 C27 C26 115.0(7)
C22 C27 C28 125.1(5)
C26 C27 C28 119.5(6)
N4 C28 C29 119.3(7)
N4 C28 C27 121.4(5)
C29 C28 C27 119.3(6)
C30 C29 C28 121.8(7)
C29 C30 C31 119.0(6)
C30 C31 C32 118.3(7)
N4 C32 C31 122.8(7)
C34A C33A S5A 112.7(16)
C34A C35A S6A 122.9(9)
C37A C36A S6A 112.6(10)
C36A C37A S7 108.9(13)
C39A C38A S7 108.2(7)
C40A C39A C38A 115.6(7)
C39A C40A S8 118.7(7)
C42A C41A S8 116.3(9)
C41A C42A S5A 112.8(11)
O5B Cl1 O6 113(2)
O5B Cl1 O3B 97(3)
O6 Cl1 O3B 134.4(19)
O5B Cl1 O4 133(2)
O6 Cl1 O4 110.6(3)
O3B Cl1 O4 60(2)
O5B Cl1 O3A 70(3)
O6 Cl1 O3A 109.4(4)
O3B Cl1 O3A 50(2)
O4 Cl1 O3A 109.6(4)
O5B Cl1 O5A 36(3)
O6 Cl1 O5A 109.7(4)
O3B Cl1 O5A 114.9(19)
O4 Cl1 O5A 112.3(5)
O3A Cl1 O5A 105.0(5)
O8 Cl2 O10 109.0(2)
O8 Cl2 O9 109.5(2)
O10 Cl2 O9 109.8(2)
O8 Cl2 O7 109.8(2)
O10 Cl2 O7 109.2(3)
O9 Cl2 O7 109.5(2)
O14B Cl3 O11 102(2)
O14B Cl3 O14A 41(2)
O11 Cl3 O14A 114.1(8)
O14B Cl3 O12 90(3)
O11 Cl3 O12 113.0(6)
O14A Cl3 O12 116.6(9)
O14B Cl3 O13A 160(3)
O11 Cl3 O13A 84.2(11)
O14A Cl3 O13A 119.4(16)
O12 Cl3 O13A 105.2(10)
O14B Cl3 O13B 101(3)
O11 Cl3 O13B 134.3(10)
O14A Cl3 O13B 64.4(18)
O12 Cl3 O13B 106.2(10)
O13A Cl3 O13B 63.1(11)
O18 Cl4 O17 109.6(5)
O18 Cl4 O16 107.4(5)
O17 Cl4 O16 108.8(4)
O18 Cl4 O15 116.5(6)
O17 Cl4 O15 107.9(4)
O16 Cl4 O15 106.3(4)
O1 N1 C1 114.4(4)
O1 N1 Ru1 125.5(3)
C1 N1 Ru1 119.9(3)
C7 N2 C11 117.4(4)
C7 N2 Ru1 122.0(3)
C11 N2 Ru1 120.4(3)
O2 N3 C22 113.1(5)
O2 N3 Ru2 126.9(4)
C22 N3 Ru2 119.9(4)
C32 N4 C28 118.9(5)
C32 N4 Ru2 119.9(4)
C28 N4 Ru2 121.2(4)
N1 Ru1 N2 87.83(16)
N1 Ru1 S3 93.04(13)
N2 Ru1 S3 177.25(11)
N1 Ru1 S2 90.77(12)
N2 Ru1 S2 93.58(11)
S3 Ru1 S2 83.80(5)
N1 Ru1 S4 93.47(12)
N2 Ru1 S4 88.78(10)
S3 Ru1 S4 93.77(4)
S2 Ru1 S4 175.23(4)
N1 Ru1 S1 177.87(13)
N2 Ru1 S1 91.13(11)
S3 Ru1 S1 88.09(5)
S2 Ru1 S1 91.16(4)
S4 Ru1 S1 84.64(4)
N3 Ru2 N4 86.84(18)
N3 Ru2 S7 93.38(13)
N4 Ru2 S7 177.39(12)
N3 Ru2 S8 95.43(13)
N4 Ru2 S8 87.26(12)
S7 Ru2 S8 90.13(5)
N3 Ru2 S6A 86.18(18)
N4 Ru2 S6A 98.17(17)
S7 Ru2 S6A 84.44(14)
S8 Ru2 S6A 174.43(13)
N3 Ru2 S6B 96.2(3)
N4 Ru2 S6B 91.6(3)
S7 Ru2 S6B 90.9(3)
S8 Ru2 S6B 168.2(3)
S6A Ru2 S6B 12.3(2)
N3 Ru2 S5A 176.1(3)
N4 Ru2 S5A 89.3(3)
S7 Ru2 S5A 90.5(3)
S8 Ru2 S5A 85.0(3)
S6A Ru2 S5A 93.7(3)
S6B Ru2 S5A 83.2(4)
N3 Ru2 S5B 175.0(6)
N4 Ru2 S5B 94.4(6)
S7 Ru2 S5B 85.6(6)
S8 Ru2 S5B 89.4(6)
S6A Ru2 S5B 88.9(6)
S6B Ru2 S5B 78.9(7)
S5A Ru2 S5B 6.6(9)
C21 S1 C12 100.2(3)
C21 S1 Ru1 101.08(19)
C12 S1 Ru1 108.1(2)
C14 S2 C15 102.8(3)
C14 S2 Ru1 108.98(19)
C15 S2 Ru1 107.0(2)
C17 S3 C16 103.8(3)
C17 S3 Ru1 110.7(2)
C16 S3 Ru1 105.1(2)
C19 S4 C20 102.5(3)
C19 S4 Ru1 110.38(18)
C20 S4 Ru1 104.19(18)
C42A S5A C33A 101.1(12)
C42A S5A Ru2 98.8(5)
C33A S5A Ru2 103.8(9)
C33B S5B C42B 93.2(19)
C33B S5B Ru2 113.5(15)
C42B S5B Ru2 107.7(14)
C35A S6A C36A 98.1(6)
C35A S6A Ru2 108.3(4)
C36A S6A Ru2 106.3(4)
C38B S7 C38A 86.0(13)
C38B S7 C37B 104.6(14)
C38A S7 C37B 19.2(5)
C38B S7 C37A 15.1(15)
C38A S7 C37A 100.9(8)
C37B S7 C37A 119.2(10)
C38B S7 Ru2 112.4(13)
C38A S7 Ru2 112.1(4)
C37B S7 Ru2 99.9(7)
C37A S7 Ru2 103.9(6)
C35B S8 C40A 117.0(7)
C35B S8 C41A 17.5(6)
C40A S8 C41A 105.7(6)
C35B S8 C36B 101.2(9)
C40A S8 C36B 28.4(6)
C41A S8 C36B 85.7(8)
C35B S8 Ru2 108.4(6)
C40A S8 Ru2 113.8(3)
C41A S8 Ru2 103.9(4)
C36B S8 Ru2 100.5(6)
C39B C40B S6B 118.6(18)
C38B C39B C40B 120(3)
C39B C38B S7 114(3)
C36B C37B S7 110.3(14)
C41B S6B C40B 110.3(13)
C41B S6B Ru2 108.6(9)
C40B S6B Ru2 104.8(7)
C42B C41B S6B 115.6(18)
C34B C35B S8 131.3(16)
C34B C33B S5B 109(2)

loop_
_geom_bond_atom_site_label_1
_geom_bond_atom_site_label_2
_geom_bond_distance
C36B C37B 1.52(3)
C36B S8 1.97(2)
C42B C41B 1.68(4)
C42B S5B 1.91(4)
C34A C33A 1.49(3)
C34A C35A 1.49(2)
C34B C35B 1.44(3)
C34B C33B 1.54(4)
C1 C2 1.404(8)
C1 C6 1.404(8)
C1 N1 1.428(7)
C2 C3 1.382(9)
C3 C4 1.374(11)
C4 C5 1.371(9)
C5 C6 1.398(7)
C6 C7 1.492(7)
C7 N2 1.352(6)
C7 C8 1.395(7)
C8 C9 1.361(9)
C9 C10 1.381(9)
C10 C11 1.388(7)
C11 N2 1.354(6)
C12 C13 1.501(9)
C12 S1 1.829(6)
C13 C14 1.518(9)
C14 S2 1.824(6)
C15 C16 1.495(8)
C15 S2 1.826(6)
C16 S3 1.831(6)
C17 C18 1.520(8)
C17 S3 1.802(6)
C18 C19 1.524(8)
C19 S4 1.814(5)
C20 C21 1.518(8)
C20 S4 1.847(6)
C21 S1 1.812(5)
C22 C27 1.392(9)
C22 C23 1.401(9)
C22 N3 1.442(7)
C23 C24 1.357(10)
C24 C25 1.362(12)
C25 C26 1.387(12)
C26 C27 1.421(9)
C27 C28 1.494(10)
C28 N4 1.358(8)
C28 C29 1.390(8)
C29 C30 1.352(11)
C30 C31 1.372(11)
C31 C32 1.390(8)
C32 N4 1.338(8)
C33A S5A 1.83(2)
C35A S6A 1.796(11)
C36A C37A 1.46(2)
C36A S6A 1.840(14)
C37A S7 1.87(2)
C38A C39A 1.543(15)
C38A S7 1.796(14)
C39A C40A 1.517(14)
C40A S8 1.767(8)
C41A C42A 1.412(18)
C41A S8 1.845(14)
C42A S5A 1.824(15)
Cl1 O5B 1.35(5)
Cl1 O6 1.406(4)
Cl1 O3B 1.41(5)
Cl1 O4 1.416(5)
Cl1 O3A 1.423(5)
Cl1 O5A 1.438(6)
Cl2 O8 1.439(4)
Cl2 O10 1.440(4)
Cl2 O9 1.440(4)
Cl2 O7 1.441(4)
Cl3 O14B 1.32(3)
Cl3 O11 1.328(7)
Cl3 O14A 1.331(12)
Cl3 O12 1.366(6)
Cl3 O13A 1.378(13)
Cl3 O13B 1.442(15)
Cl4 O18 1.352(8)
Cl4 O17 1.425(6)
Cl4 O16 1.431(7)
Cl4 O15 1.457(7)
N1 O1 1.244(5)
N1 Ru1 1.948(4)
N2 Ru1 2.141(4)
N3 O2 1.235(6)
N3 Ru2 1.942(5)
N4 Ru2 2.137(4)
Ru1 S3 2.3140(13)
Ru1 S2 2.3657(12)
Ru1 S4 2.3737(12)
Ru1 S1 2.3928(12)
Ru2 S7 2.3104(12)
Ru2 S8 2.3633(12)
Ru2 S6A 2.365(5)
Ru2 S6B 2.403(12)
Ru2 S5A 2.418(11)
Ru2 S5B 2.42(2)
S5B C33B 1.73(3)
S7 C38B 1.71(4)
S7 C37B 1.85(2)
S8 C35B 1.748(18)
C40B C39B 1.47(3)
C40B S6B 1.88(2)
C39B C38B 1.43(4)
S6B C41B 1.82(3)
